data_4334547
loop_
_publ_author_name
'Subramaniam Kuppuswamy'
'Tamara M. Powers'
'Bruce M. Johnson'
'Mark W. Bezpalko'
'Carl K. Brozek'
'Bruce M. Foxman'
'Louise A. Berben'
'Christine M. Thomas'

_publ_section_title
;
 Metal-Metal Interactions in C3-Symmetric Diiron Imido Complexes Linked by
 Phosphinoamide Ligands
;
_journal_name_full 'Inorganic Chemistry'
_journal_page_first 4802
_journal_page_last 4811
_journal_paper_doi 10.1021/ic302108k
_journal_volume 52
_journal_year 2013
_chemical_formula_moiety 'C48 H60 Fe2 N3 P4'
_chemical_formula_sum 'C48 H60 Fe2 N3 P4'
_chemical_formula_weight 914.61
_space_group_IT_number 165
_symmetry_cell_setting trigonal
_symmetry_space_group_name_Hall '-P 3 2"c'
_symmetry_space_group_name_H-M 'P -3 c 1'
_atom_sites_solution_hydrogens difmap
_atom_sites_solution_primary direct
_audit_creation_date 12-01-02
_audit_creation_method CRYSTALS_ver_14.30
_cell_angle_alpha 90
_cell_angle_beta 90
_cell_angle_gamma 120
_cell_formula_units_Z 4
_cell_length_a 16.1581(8)
_cell_length_b 16.1581(8)
_cell_length_c 23.4646(13)
_cell_measurement_reflns_used 9593
_cell_measurement_temperature 120
_cell_measurement_theta_max 29
_cell_measurement_theta_min 3
_cell_volume 5305.5(5)
_computing_cell_refinement 'Apex2 (Bruker AXS, 2006)'
_computing_data_collection 'Apex2 (Bruker AXS, 2006)'
_computing_data_reduction 'Apex2 (Bruker AXS, 2006)'
_computing_molecular_graphics 'CAMERON (Watkin et al., 1996)'
_computing_publication_material 'CRYSTALS (Betteridge et al., 2003)'
_computing_structure_refinement 'CRYSTALS (Betteridge et al., 2003)'
_computing_structure_solution 'SIR92 (Altomare et al., 1994)'
_diffrn_ambient_temperature 120
_diffrn_measured_fraction_theta_full 1.000
_diffrn_measured_fraction_theta_max 1.000
_diffrn_measurement_device Area
_diffrn_measurement_device_type 'Bruker Kappa Apex2'
_diffrn_measurement_method '\f & \w scans'
_diffrn_radiation_monochromator graphite
_diffrn_radiation_type 'Mo K\a'
_diffrn_radiation_wavelength 0.71073
_diffrn_reflns_av_R_equivalents 0.049
_diffrn_reflns_limit_h_max 0
_diffrn_reflns_limit_h_min -18
_diffrn_reflns_limit_k_max 22
_diffrn_reflns_limit_k_min 0
_diffrn_reflns_limit_l_max 32
_diffrn_reflns_limit_l_min 0
_diffrn_reflns_number 4716
_diffrn_reflns_theta_full 28.999
_diffrn_reflns_theta_max 28.999
_diffrn_reflns_theta_min 1.455
_diffrn_standards_number 0
_exptl_absorpt_coefficient_mu 0.699
_exptl_absorpt_correction_T_max 0.94
_exptl_absorpt_correction_T_min 0.83
_exptl_absorpt_correction_type numerical
_exptl_absorpt_process_details
; 
 Analytical Absorption (De Meulenaer & Tompa, 1965) 
;
_exptl_crystal_colour red
_exptl_crystal_density_diffrn 1.145
_exptl_crystal_description plate
_exptl_crystal_F_000 1924.000
_exptl_crystal_size_max 0.340
_exptl_crystal_size_mid 0.270
_exptl_crystal_size_min 0.090
_platon_squeeze_details
;
During the structure solution, electron density difference 
maps revealed that there were considerable disordered solvent 
molecules.  Additional electron density corresponding to 
disordered solvent could not be successfully modeled.  From 
history, the remaining solvate was likely THF in a volume of 
902.5 \%A3 per unit cell (17.0%).  It appeared that the cavity
area contained more than four THF molecules, in part located 
near the centers of symmetry at (0, 0, 0) and near the 
crystallographic 3 axis at ca. z = 0.17 and symmetry-related 
positions,as shown in the ab projection.  The void volume
surrounds the crystallographic 3 axis at (0, 0, z), and is 
continuous along the c axis as shown in the bc projection.    
Modeling with or without restraints was unsuccessful, as 
was step by step acquisition of peaks using successive 
electron density difference maps.  Thus, the structure 
factors were modified using the PLATON SQUEEZE technique, 
in order to produce a ?solvate-free? structure factor set.  
PLATON reported a total electron density of 200 e- per 
unit cell, likely representing 4-5 THF molecules, 
consistent with our earlier observations.  Use of the 
SQUEEZE technique resulted in a decrease of ca. 2.1 % in R.  
;
_refine_diff_density_max 0.53
_refine_diff_density_min -0.58
_refine_ls_extinction_method none
_refine_ls_goodness_of_fit_ref 0.9980
_refine_ls_hydrogen_treatment constr
_refine_ls_matrix_type full
_refine_ls_number_parameters 172
_refine_ls_number_reflns 4716
_refine_ls_number_restraints 0
_refine_ls_R_factor_all 0.0468
_refine_ls_R_factor_gt 0.0277
_refine_ls_shift/su_max 0.0019402
_refine_ls_shift/su_mean 0.0003999
_refine_ls_structure_factor_coef Fsqd
_refine_ls_weighting_details
;
 Method= Modified Sheldrick 
 w=1/[\s^2^(F^2^) + ( 0.03P)^2^ + 2.65P] 
 ,where P=(max(Fo^2^,0) + 2Fc^2^)/3 
;
_refine_ls_weighting_scheme calc
_refine_ls_wR_factor_all 0.0773
_refine_ls_wR_factor_gt 0.0648
_refine_ls_wR_factor_ref 0.0773
_reflns_limit_h_max 0
_reflns_limit_h_min -18
_reflns_limit_k_max 22
_reflns_limit_k_min 0
_reflns_limit_l_max 32
_reflns_limit_l_min 0
_reflns_number_gt 3295
_reflns_number_total 4716
_reflns_threshold_expression I>2.0\s(I)
_oxford_diffrn_Wilson_B_factor 1.62
_oxford_diffrn_Wilson_scale 126.62
_oxford_refine_ls_r_factor_ref 0.0468
_oxford_refine_ls_scale 0.092962(19)
_oxford_reflns_number_all 4716
_oxford_reflns_threshold_expression_ref I>-10.0\s(I)
_oxford_structure_analysis_title 'sk_372_0m in P-3c1'
_cod_data_source_file ic302108k_si_002_2.cif
_cod_data_source_block 3
_cod_original_sg_symbol_Hall '-P 3 2"c '
_cod_original_sg_symbol_H-M 'P -3 c 1 '
_cod_database_code 4334547

loop_
_symmetry_equiv_pos_as_xyz
x,y,z
-x,-y,-z
-y,x-y,z
y,-x+y,-z
-x+y,-x,z
x-y,x,-z
-x+y,y,z+1/2
x-y,-y,-z+1/2
x,x-y,z+1/2
-x,-x+y,-z+1/2
-y,-x,z+1/2
y,x,-z+1/2

loop_
_atom_site_label
_atom_site_type_symbol
_atom_site_fract_x
_atom_site_fract_y
_atom_site_fract_z
_atom_site_U_iso_or_equiv
_atom_site_occupancy
_atom_site_adp_type
_atom_site_refinement_flags_posn
_atom_site_refinement_flags_adp
Fe1 Fe 0.6667 0.3333 0.587527(14) 0.0180 1.0000 Uani S T
Fe2 Fe 0.6667 0.3333 0.692554(14) 0.0211 1.0000 Uani S T
P1 P 0.55122(3) 0.36553(3) 0.625149(16) 0.0232 1.0000 Uani . .
P2 P 0.6667 0.3333 0.48721(3) 0.0230 1.0000 Uani S T
N1 N 0.54854(9) 0.34013(10) 0.69308(5) 0.0266 1.0000 Uani . .
C1 C 0.58028(12) 0.49042(12) 0.61930(6) 0.0268 1.0000 Uani . .
C2 C 0.56846(12) 0.52796(12) 0.56827(7) 0.0310 1.0000 Uani . .
C3 C 0.59773(14) 0.62384(13) 0.56287(8) 0.0387 1.0000 Uani . .
C4 C 0.63879(16) 0.68458(14) 0.60884(9) 0.0470 1.0000 Uani . .
C5 C 0.65148(16) 0.64894(14) 0.65941(8) 0.0456 1.0000 Uani . .
C6 C 0.62347(13) 0.55331(13) 0.66452(7) 0.0352 1.0000 Uani . .
C7 C 0.42855(11) 0.30416(12) 0.59623(6) 0.0271 1.0000 Uani . .
C8 C 0.39428(13) 0.21521(12) 0.57131(7) 0.0327 1.0000 Uani . .
C9 C 0.30081(14) 0.16321(14) 0.55205(8) 0.0430 1.0000 Uani . .
C10 C 0.24055(14) 0.19977(15) 0.55720(9) 0.0486 1.0000 Uani . .
C11 C 0.27340(14) 0.28831(16) 0.58147(9) 0.0489 1.0000 Uani . .
C12 C 0.36668(13) 0.34050(14) 0.60081(8) 0.0391 1.0000 Uani . .
C13 C 0.48693(13) 0.34688(14) 0.73650(7) 0.0355 1.0000 Uani . .
C14 C 0.39589(15) 0.25156(16) 0.74507(9) 0.0530 1.0000 Uani . .
C15 C 0.54318(16) 0.38098(17) 0.79198(7) 0.0485 1.0000 Uani . .
C16 C 0.68829(14) 0.44321(13) 0.45211(7) 0.0381 1.0000 Uani . .
H21 H 0.5396 0.4865 0.5367 0.0368 1.0000 Uiso R .
H31 H 0.5909 0.6481 0.5280 0.0462 1.0000 Uiso R .
H41 H 0.6604 0.7499 0.6052 0.0554 1.0000 Uiso R .
H51 H 0.6814 0.6916 0.6903 0.0554 1.0000 Uiso R .
H61 H 0.6322 0.5299 0.6981 0.0415 1.0000 Uiso R .
H81 H 0.4337 0.1891 0.5682 0.0384 1.0000 Uiso R .
H91 H 0.2789 0.1029 0.5367 0.0519 1.0000 Uiso R .
H101 H 0.1775 0.1659 0.5446 0.0573 1.0000 Uiso R .
H111 H 0.2351 0.3149 0.5853 0.0586 1.0000 Uiso R .
H121 H 0.3894 0.4028 0.6168 0.0457 1.0000 Uiso R .
H131 H 0.4681 0.3941 0.7238 0.0418 1.0000 Uiso R .
H141 H 0.3605 0.2288 0.7093 0.0771 1.0000 Uiso R .
H142 H 0.3544 0.2582 0.7724 0.0772 1.0000 Uiso R .
H143 H 0.4114 0.2037 0.7588 0.0776 1.0000 Uiso R .
H151 H 0.5623 0.3352 0.8051 0.0713 1.0000 Uiso R .
H152 H 0.5999 0.4443 0.7887 0.0721 1.0000 Uiso R .
H153 H 0.5041 0.3831 0.8216 0.0726 1.0000 Uiso R .
H161 H 0.6902 0.4364 0.4129 0.0577 1.0000 Uiso R .
H162 H 0.7489 0.4952 0.4656 0.0563 1.0000 Uiso R .
H163 H 0.6372 0.4553 0.4618 0.0566 1.0000 Uiso R .

loop_
_atom_site_aniso_label
_atom_site_aniso_U_11
_atom_site_aniso_U_22
_atom_site_aniso_U_33
_atom_site_aniso_U_23
_atom_site_aniso_U_13
_atom_site_aniso_U_12
Fe1 0.02149(11) 0.02149(11) 0.01089(15) 0.0000 0.0000 0.01075(6)
Fe2 0.02583(12) 0.02583(12) 0.01175(16) 0.0000 0.0000 0.01291(6)
P1 0.0274(2) 0.0307(2) 0.01504(17) -0.00227(15) -0.00017(15) 0.01723(18)
P2 0.0287(2) 0.0287(2) 0.0117(3) 0.0000 0.0000 0.01434(11)
N1 0.0322(7) 0.0390(8) 0.0135(6) -0.0001(5) 0.0035(5) 0.0216(6)
C1 0.0302(8) 0.0336(8) 0.0211(7) -0.0031(6) -0.0004(6) 0.0194(7)
C2 0.0361(9) 0.0381(9) 0.0256(8) -0.0033(7) -0.0052(7) 0.0237(8)
C3 0.0488(11) 0.0409(10) 0.0362(10) 0.0009(8) -0.0069(8) 0.0297(9)
C4 0.0652(14) 0.0345(10) 0.0493(12) -0.0055(9) -0.0081(10) 0.0310(10)
C5 0.0661(14) 0.0394(10) 0.0348(10) -0.0125(8) -0.0099(9) 0.0290(10)
C6 0.0472(10) 0.0391(10) 0.0235(8) -0.0057(7) -0.0053(7) 0.0247(8)
C7 0.0288(8) 0.0361(9) 0.0186(7) -0.0023(6) 0.0001(6) 0.0179(7)
C8 0.0352(9) 0.0372(9) 0.0300(8) -0.0039(7) -0.0038(7) 0.0213(8)
C9 0.0393(10) 0.0385(10) 0.0477(11) -0.0099(8) -0.0115(9) 0.0168(9)
C10 0.0326(10) 0.0528(12) 0.0563(13) -0.0073(10) -0.0110(9) 0.0183(9)
C11 0.0359(10) 0.0634(14) 0.0581(13) -0.0136(10) -0.0064(9) 0.0330(10)
C12 0.0369(10) 0.0473(11) 0.0406(10) -0.0145(8) -0.0050(8) 0.0266(9)
C13 0.0437(10) 0.0536(11) 0.0206(8) 0.0024(7) 0.0094(7) 0.0328(9)
C14 0.0467(12) 0.0722(15) 0.0414(11) 0.0136(10) 0.0232(9) 0.0307(11)
C15 0.0665(14) 0.0793(15) 0.0171(8) -0.0045(9) 0.0069(8) 0.0494(12)
C16 0.0531(11) 0.0413(10) 0.0218(8) 0.0073(7) -0.0002(8) 0.0251(9)

loop_
_atom_type_symbol
_atom_type_scat_dispersion_real
_atom_type_scat_dispersion_imag
_atom_type_scat_Cromer_Mann_a1
_atom_type_scat_Cromer_Mann_b1
_atom_type_scat_Cromer_Mann_a2
_atom_type_scat_Cromer_Mann_b2
_atom_type_scat_Cromer_Mann_a3
_atom_type_scat_Cromer_Mann_b3
_atom_type_scat_Cromer_Mann_a4
_atom_type_scat_Cromer_Mann_b4
_atom_type_scat_Cromer_Mann_c
_atom_type_scat_source
C 0.0033 0.0016 2.3100 20.8439 1.0200 10.2075 1.5886 0.5687 0.8650 51.6512 0.2156 'International Tables Vol C 4.2.6.8 and 6.1.1.4'
H 0.0000 0.0000 0.4930 10.5109 0.3229 26.1257 0.1402 3.1424 0.0408 57.7998 0.0030 'International Tables Vol C 4.2.6.8 and 6.1.1.4'
N 0.0061 0.0033 12.2126 0.0057 3.1322 9.8933 2.0125 28.9975 1.1663 0.5826 -11.5290 'International Tables Vol C 4.2.6.8 and 6.1.1.4'
P 0.1023 0.0942 6.4345 1.9067 4.1791 27.1570 1.7800 0.5260 1.4908 68.1645 1.1149 'International Tables Vol C 4.2.6.8 and 6.1.1.4'
Fe 0.3463 0.8444 11.7695 4.7611 7.3573 0.3072 3.5222 15.3535 2.3045 76.8805 1.0369 'International Tables Vol C 4.2.6.8 and 6.1.1.4'

loop_
_geom_angle_atom_site_label_1
_geom_angle_site_symmetry_1
_geom_angle_atom_site_label_2
_geom_angle_atom_site_label_3
_geom_angle_site_symmetry_3
_geom_angle
_geom_angle_publ_flag
P1 3_655 Fe1 P1 5_665 106.706(13) yes
P1 3_655 Fe1 Fe2 . 67.888(12) yes
P1 5_665 Fe1 Fe2 . 67.888(12) yes
P1 3_655 Fe1 P1 . 106.706(13) yes
P1 5_665 Fe1 P1 . 106.706(13) yes
Fe2 . Fe1 P1 . 67.888(12) yes
P1 3_655 Fe1 P2 . 112.112(12) yes
P1 5_665 Fe1 P2 . 112.112(12) yes
Fe2 . Fe1 P2 . 180.0 yes
P1 . Fe1 P2 . 112.112(12) yes
P1 5_665 Fe2 P1 3_655 88.880(14) yes
P1 5_665 Fe2 N1 3_655 106.91(4) yes
P1 3_655 Fe2 N1 3_655 37.41(4) yes
P1 5_665 Fe2 N1 5_665 37.41(4) yes
P1 3_655 Fe2 N1 5_665 120.97(4) yes
N1 3_655 Fe2 N1 5_665 119.996 yes
P1 5_665 Fe2 Fe1 . 53.947(10) yes
P1 3_655 Fe2 Fe1 . 53.947(10) yes
N1 3_655 Fe2 Fe1 . 90.36(4) yes
N1 5_665 Fe2 Fe1 . 90.36(4) yes
P1 5_665 Fe2 P1 . 88.880(15) yes
P1 3_655 Fe2 P1 . 88.880(15) yes
N1 3_655 Fe2 P1 . 120.97(4) yes
N1 5_665 Fe2 P1 . 106.91(4) yes
Fe1 . Fe2 P1 . 53.947(10) yes
P1 5_665 Fe2 N1 . 120.97(4) yes
P1 3_655 Fe2 N1 . 106.91(4) yes
N1 3_655 Fe2 N1 . 119.996 yes
N1 5_665 Fe2 N1 . 119.996(5) yes
Fe1 . Fe2 N1 . 90.36(4) yes
P1 . Fe2 N1 . 37.41(4) yes
Fe2 . P1 Fe1 . 58.165(13) yes
Fe2 . P1 N1 . 46.69(5) yes
Fe1 . P1 N1 . 103.57(5) yes
Fe2 . P1 C1 . 115.87(5) yes
Fe1 . P1 C1 . 114.92(5) yes
N1 . P1 C1 . 107.94(7) yes
Fe2 . P1 C7 . 140.83(5) yes
Fe1 . P1 C7 . 120.14(5) yes
N1 . P1 C7 . 109.62(7) yes
C1 . P1 C7 . 100.31(7) yes
C16 3_655 P2 C16 5_665 101.22(7) yes
C16 3_655 P2 Fe1 . 116.82(6) yes
C16 5_665 P2 Fe1 . 116.82(6) yes
C16 3_655 P2 C16 . 101.22(7) yes
C16 5_665 P2 C16 . 101.22(7) yes
Fe1 . P2 C16 . 116.82(6) yes
Fe2 . N1 P1 . 95.90(6) yes
Fe2 . N1 C13 . 136.29(10) yes
P1 . N1 C13 . 126.18(11) yes
P1 . C1 C2 . 121.74(12) yes
P1 . C1 C6 . 120.35(12) yes
C2 . C1 C6 . 117.64(16) yes
C1 . C2 C3 . 121.39(16) yes
C1 . C2 H21 . 119.2 no
C3 . C2 H21 . 119.4 no
C2 . C3 C4 . 119.87(17) yes
C2 . C3 H31 . 120.2 no
C4 . C3 H31 . 119.9 no
C3 . C4 C5 . 119.55(18) yes
C3 . C4 H41 . 120.3 no
C5 . C4 H41 . 120.0 no
C4 . C5 C6 . 120.55(17) yes
C4 . C5 H51 . 118.8 no
C6 . C5 H51 . 120.6 no
C1 . C6 C5 . 120.99(16) yes
C1 . C6 H61 . 118.6 no
C5 . C6 H61 . 120.4 no
P1 . C7 C8 . 118.51(12) yes
P1 . C7 C12 . 123.31(13) yes
C8 . C7 C12 . 118.09(15) yes
C7 . C8 C9 . 121.03(16) yes
C7 . C8 H81 . 119.8 no
C9 . C8 H81 . 119.1 no
C8 . C9 C10 . 120.16(17) yes
C8 . C9 H91 . 119.4 no
C10 . C9 H91 . 120.4 no
C9 . C10 C11 . 119.71(18) yes
C9 . C10 H101 . 121.4 no
C11 . C10 H101 . 118.9 no
C10 . C11 C12 . 120.36(18) yes
C10 . C11 H111 . 121.9 no
C12 . C11 H111 . 117.8 no
C7 . C12 C11 . 120.64(17) yes
C7 . C12 H121 . 119.6 no
C11 . C12 H121 . 119.8 no
N1 . C13 C14 . 111.45(15) yes
N1 . C13 C15 . 108.42(14) yes
C14 . C13 C15 . 110.69(16) yes
N1 . C13 H131 . 109.1 no
C14 . C13 H131 . 107.7 no
C15 . C13 H131 . 109.4 no
C13 . C14 H141 . 110.8 no
C13 . C14 H142 . 110.3 no
H141 . C14 H142 . 107.5 no
C13 . C14 H143 . 110.1 no
H141 . C14 H143 . 108.5 no
H142 . C14 H143 . 109.5 no
C13 . C15 H151 . 110.5 no
C13 . C15 H152 . 112.9 no
H151 . C15 H152 . 109.2 no
C13 . C15 H153 . 110.6 no
H151 . C15 H153 . 105.3 no
H152 . C15 H153 . 108.2 no
P2 . C16 H161 . 109.4 no
P2 . C16 H162 . 108.3 no
H161 . C16 H162 . 110.2 no
P2 . C16 H163 . 108.9 no
H161 . C16 H163 . 109.9 no
H162 . C16 H163 . 110.1 no

loop_
_geom_bond_atom_site_label_1
_geom_bond_atom_site_label_2
_geom_bond_site_symmetry_2
_geom_bond_distance
_geom_bond_publ_flag
Fe1 P1 3_655 2.3452(4) yes
Fe1 P1 5_665 2.3452(4) yes
Fe1 Fe2 . 2.4644(5) yes
Fe1 P1 . 2.3452(4) yes
Fe1 P2 . 2.3539(7) yes
Fe2 P1 5_665 2.6875(4) yes
Fe2 P1 3_655 2.6875(4) yes
Fe2 N1 3_655 1.9660(13) yes
Fe2 N1 5_665 1.9660(13) yes
Fe2 P1 . 2.6875(4) yes
Fe2 N1 . 1.9660(13) yes
P1 N1 . 1.6412(13) yes
P1 C1 . 1.8343(17) yes
P1 C7 . 1.8458(16) yes
P2 C16 3_655 1.8255(17) yes
P2 C16 5_665 1.8255(17) yes
P2 C16 . 1.8255(17) yes
N1 C13 . 1.4660(19) yes
C1 C2 . 1.398(2) yes
C1 C6 . 1.391(2) yes
C2 C3 . 1.381(2) yes
C2 H21 . 0.950 no
C3 C4 . 1.384(3) yes
C3 H31 . 0.937 no
C4 C5 . 1.378(3) yes
C4 H41 . 0.935 no
C5 C6 . 1.381(3) yes
C5 H51 . 0.948 no
C6 H61 . 0.916 no
C7 C8 . 1.385(2) yes
C7 C12 . 1.394(2) yes
C8 C9 . 1.387(2) yes
C8 H81 . 0.926 no
C9 C10 . 1.374(3) yes
C9 H91 . 0.927 no
C10 C11 . 1.376(3) yes
C10 H101 . 0.931 no
C11 C12 . 1.385(3) yes
C11 H111 . 0.918 no
C12 H121 . 0.959 no
C13 C14 . 1.520(3) yes
C13 C15 . 1.524(3) yes
C13 H131 . 0.997 no
C14 H141 . 0.977 no
C14 H142 . 0.973 no
C14 H143 . 0.978 no
C15 H151 . 0.983 no
C15 H152 . 0.977 no
C15 H153 . 0.951 no
C16 H161 . 0.929 no
C16 H162 . 0.970 no
C16 H163 . 0.966 no

loop_
_platon_squeeze_void_nr
_platon_squeeze_void_average_x
_platon_squeeze_void_average_y
_platon_squeeze_void_average_z
_platon_squeeze_void_volume
_platon_squeeze_void_count_electrons
_platon_squeeze_void_content
1 0.000 0.000 -0.001 902 200 ' '
